data_7119237
loop_
_publ_author_name
'Raszeja, Lukasz J.'
'Siegmund, Daniel'
'Cordes, Anna L.'
'G\"uldenhaupt, J\"orn'
'Gerwert, Klaus'
'Hahn, Stephan'
'Metzler-Nolte, Nils'

_publ_section_title
;
 Asymmetric rhenium tricarbonyl complexes show superior luminescence
 properties in live cell imaging.
;
_journal_issue 5
_journal_name_full 'Chemical communications (Cambridge, England)'
_journal_page_first 905
_journal_page_last 908
_journal_paper_doi 10.1039/c6cc07553c
_journal_volume 53
_journal_year 2017
_chemical_formula_sum 'C38 H33 Br N3 O7 Re'
_chemical_formula_weight 909.78
_chemical_name_systematic
; 
 ? 
;
_space_group_IT_number 14
_symmetry_cell_setting monoclinic
_symmetry_space_group_name_Hall '-P 2yn'
_symmetry_space_group_name_H-M 'P 1 21/n 1'
_atom_sites_solution_hydrogens geom
_atom_sites_solution_primary direct
_atom_sites_solution_secondary difmap
_audit_creation_method SHELXL-97
_audit_update_record
;
2016-09-16 deposited with the CCDC.
2016-12-14 downloaded from the CCDC.
;
_cell_angle_alpha 90.00
_cell_angle_beta 108.728(6)
_cell_angle_gamma 90.00
_cell_formula_units_Z 4
_cell_length_a 13.791(2)
_cell_length_b 13.5301(15)
_cell_length_c 20.451(4)
_cell_measurement_reflns_used 6350
_cell_measurement_temperature 293(2)
_cell_measurement_theta_max 25.00
_cell_measurement_theta_min 2.62
_cell_volume 3614.0(10)
_computing_structure_refinement 'SHELXL-97 (Sheldrick, 1997)'
_computing_structure_solution 'SHELXS-97 (Sheldrick, 1990)'
_diffrn_ambient_temperature 293(2)
_diffrn_measured_fraction_theta_full 0.998
_diffrn_measured_fraction_theta_max 0.998
_diffrn_measurement_device_type 'Rigaku XtaLAB mini'
_diffrn_radiation_monochromator graphite
_diffrn_radiation_source 'fine-focus sealed tube'
_diffrn_radiation_type MoK\a
_diffrn_radiation_wavelength 0.71075
_diffrn_reflns_av_R_equivalents 0.0789
_diffrn_reflns_av_sigmaI/netI 0.0591
_diffrn_reflns_limit_h_max 16
_diffrn_reflns_limit_h_min -16
_diffrn_reflns_limit_k_max 16
_diffrn_reflns_limit_k_min -16
_diffrn_reflns_limit_l_max 24
_diffrn_reflns_limit_l_min -24
_diffrn_reflns_number 29677
_diffrn_reflns_theta_full 25.00
_diffrn_reflns_theta_max 25.00
_diffrn_reflns_theta_min 2.62
_exptl_absorpt_coefficient_mu 4.521
_exptl_absorpt_correction_T_max 0.6606
_exptl_absorpt_correction_T_min 0.4650
_exptl_absorpt_correction_type empirical
_exptl_crystal_colour colorless
_exptl_crystal_density_diffrn 1.672
_exptl_crystal_density_method 'not measured'
_exptl_crystal_description needle
_exptl_crystal_F_000 1792
_exptl_crystal_size_max 0.20
_exptl_crystal_size_mid 0.10
_exptl_crystal_size_min 0.10
_refine_diff_density_max 2.198
_refine_diff_density_min -1.610
_refine_diff_density_rms 0.128
_refine_ls_extinction_method none
_refine_ls_goodness_of_fit_ref 1.130
_refine_ls_hydrogen_treatment constr
_refine_ls_matrix_type full
_refine_ls_number_parameters 453
_refine_ls_number_reflns 6350
_refine_ls_number_restraints 0
_refine_ls_restrained_S_all 1.130
_refine_ls_R_factor_all 0.0653
_refine_ls_R_factor_gt 0.0533
_refine_ls_shift/su_max 0.006
_refine_ls_shift/su_mean 0.000
_refine_ls_structure_factor_coef Fsqd
_refine_ls_weighting_details 'calc w=1/[\s^2^(Fo^2^)+(0.0594P)^2^+3.8330P] where P=(Fo^2^+2Fc^2^)/3'
_refine_ls_weighting_scheme calc
_refine_ls_wR_factor_gt 0.1322
_refine_ls_wR_factor_ref 0.1423
_reflns_number_gt 5163
_reflns_number_total 6350
_reflns_threshold_expression >2sigma(I)
_cod_data_source_file c6cc07553c2.cif
_cod_data_source_block shelx
_cod_depositor_comments 'Adding full bibliography for 7119236--7119238.cif.'
_cod_original_sg_symbol_H-M P2(1)/n
_cod_database_code 7119237

loop_
_symmetry_equiv_pos_as_xyz
'x, y, z'
'-x+1/2, y+1/2, -z+1/2'
'-x, -y, -z'
'x-1/2, -y-1/2, z-1/2'

loop_
_atom_site_label
_atom_site_type_symbol
_atom_site_fract_x
_atom_site_fract_y
_atom_site_fract_z
_atom_site_U_iso_or_equiv
_atom_site_adp_type
_atom_site_occupancy
_atom_site_symmetry_multiplicity
_atom_site_calc_flag
_atom_site_refinement_flags
Re1 Re 0.62710(2) 0.19706(2) 0.843475(15) 0.04568(14) Uani 1 1 d .
Br1 Br 0.81322(9) -0.12481(8) 0.87733(6) 0.0866(3) Uani 1 1 d .
N1 N 0.7176(5) 0.3333(5) 0.8859(3) 0.0449(14) Uani 1 1 d .
O1 O 0.4234(6) 0.2418(8) 0.8673(4) 0.103(3) Uani 1 1 d .
C1 C 0.5013(8) 0.2251(9) 0.8615(5) 0.073(3) Uani 1 1 d .
O2 O 0.5310(6) -0.0062(5) 0.7975(4) 0.090(2) Uani 1 1 d .
N2 N 0.7326(5) 0.1358(5) 0.9419(3) 0.0497(15) Uani 1 1 d .
C2 C 0.5693(7) 0.0704(7) 0.8133(4) 0.060(2) Uani 1 1 d .
O3 O 0.5019(5) 0.2759(5) 0.7003(3) 0.0681(16) Uani 1 1 d .
N3 N 0.7712(5) 0.1815(5) 0.8171(3) 0.0436(14) Uani 1 1 d .
C3 C 0.5520(6) 0.2479(6) 0.7541(5) 0.0526(19) Uani 1 1 d .
O4 O 1.1877(6) 0.0012(6) 0.7059(4) 0.096(2) Uani 1 1 d .
C4 C 0.7010(6) 0.3993(6) 0.9366(4) 0.0523(19) Uani 1 1 d .
O5 O 1.1724(6) 0.1611(7) 0.6759(5) 0.096(2) Uani 1 1 d .
C5 C 0.6319(8) 0.3748(7) 0.9696(5) 0.071(3) Uani 1 1 d .
H5A H 0.5978 0.3146 0.9593 0.085 Uiso 1 1 calc R
O6 O 0.818(5) -0.1952(18) 1.0230(17) 0.44(4) Uani 1 1 d .
C6 C 0.6111(9) 0.4361(8) 1.0176(5) 0.082(3) Uani 1 1 d .
H6A H 0.5647 0.4176 1.0398 0.098 Uiso 1 1 calc R
O7 O 0.4189(16) -0.261(2) 0.6298(18) 0.310(14) Uani 1 1 d .
C7 C 0.6614(10) 0.5259(9) 1.0313(6) 0.091(3) Uani 1 1 d .
H7A H 0.6454 0.5704 1.0610 0.110 Uiso 1 1 calc R
C8 C 0.7346(8) 0.5504(8) 1.0020(5) 0.078(3) Uani 1 1 d .
H8A H 0.7695 0.6100 1.0141 0.094 Uiso 1 1 calc R
C9 C 0.7583(7) 0.4884(6) 0.9545(4) 0.058(2) Uani 1 1 d .
C10 C 0.8385(6) 0.5082(6) 0.9263(4) 0.055(2) Uani 1 1 d .
C11 C 0.9016(8) 0.5929(7) 0.9435(5) 0.073(3) Uani 1 1 d .
H11A H 0.8887 0.6401 0.9728 0.088 Uiso 1 1 calc R
C12 C 0.9795(8) 0.6070(8) 0.9187(5) 0.079(3) Uani 1 1 d .
H12A H 1.0190 0.6640 0.9302 0.094 Uiso 1 1 calc R
C13 C 1.0010(8) 0.5375(8) 0.8764(6) 0.081(3) Uani 1 1 d .
H13A H 1.0567 0.5473 0.8608 0.097 Uiso 1 1 calc R
C14 C 0.9420(7) 0.4533(7) 0.8563(5) 0.068(2) Uani 1 1 d .
H14A H 0.9567 0.4076 0.8268 0.082 Uiso 1 1 calc R
C15 C 0.8591(6) 0.4380(6) 0.8814(4) 0.0496(18) Uani 1 1 d .
C16 C 0.7918(6) 0.3530(6) 0.8615(4) 0.0465(17) Uani 1 1 d .
C17 C 0.8046(6) 0.2844(5) 0.8077(4) 0.0471(18) Uani 1 1 d .
H17A H 0.8760 0.2835 0.8100 0.057 Uiso 1 1 calc R
H17B H 0.7647 0.3084 0.7624 0.057 Uiso 1 1 calc R
C18 C 0.353(2) -0.228(4) 0.664(2) 0.46(5) Uani 1 1 d .
H18A H 0.3609 -0.2671 0.7041 0.696 Uiso 1 1 calc R
H18B H 0.2833 -0.2330 0.6333 0.696 Uiso 1 1 calc R
H18C H 0.3677 -0.1599 0.6767 0.696 Uiso 1 1 calc R
C19 C 0.723(6) -0.171(3) 1.025(4) 0.47(5) Uani 1 1 d .
H19A H 0.7289 -0.1397 1.0681 0.700 Uiso 1 1 calc R
H19B H 0.6825 -0.2300 1.0203 0.700 Uiso 1 1 calc R
H19C H 0.6905 -0.1267 0.9877 0.700 Uiso 1 1 calc R
C20 C 0.9115(7) 0.1085(6) 1.0029(5) 0.064(2) Uani 1 1 d .
H20A H 0.9781 0.1060 1.0013 0.077 Uiso 1 1 calc R
C21 C 0.8919(8) 0.0918(8) 1.0636(5) 0.078(3) Uani 1 1 d .
H21A H 0.9454 0.0804 1.1042 0.093 Uiso 1 1 calc R
C22 C 0.7910(8) 0.0921(7) 1.0639(4) 0.068(2) Uani 1 1 d .
C23 C 0.7662(10) 0.0714(10) 1.1240(5) 0.094(4) Uani 1 1 d .
H23A H 0.8185 0.0569 1.1646 0.113 Uiso 1 1 calc R
C24 C 0.6674(11) 0.0720(10) 1.1242(6) 0.104(4) Uani 1 1 d .
H24A H 0.6531 0.0600 1.1649 0.125 Uiso 1 1 calc R
C25 C 0.5881(10) 0.0905(8) 1.0634(6) 0.088(3) Uani 1 1 d .
H25A H 0.5207 0.0891 1.0633 0.105 Uiso 1 1 calc R
C26 C 0.6088(8) 0.1109(7) 1.0031(5) 0.069(3) Uani 1 1 d .
H26A H 0.5551 0.1225 0.9626 0.082 Uiso 1 1 calc R
C27 C 0.7097(7) 0.1143(6) 1.0020(4) 0.057(2) Uani 1 1 d .
C28 C 1.1390(7) 0.0774(9) 0.6947(5) 0.071(3) Uani 1 1 d .
C29 C 1.2764(9) 0.1609(12) 0.6729(9) 0.126(5) Uani 1 1 d .
H29A H 1.2923 0.2249 0.6588 0.188 Uiso 1 1 calc R
H29B H 1.2822 0.1121 0.6403 0.188 Uiso 1 1 calc R
H29C H 1.3234 0.1455 0.7177 0.188 Uiso 1 1 calc R
C30 C 0.8291(6) 0.1294(5) 0.9431(4) 0.0502(18) Uani 1 1 d .
C31 C 0.8527(6) 0.1342(6) 0.8765(4) 0.0496(18) Uani 1 1 d .
H31A H 0.8643 0.0675 0.8632 0.059 Uiso 1 1 calc R
H31B H 0.9160 0.1707 0.8844 0.059 Uiso 1 1 calc R
C32 C 0.7557(6) 0.1228(7) 0.7509(4) 0.055(2) Uani 1 1 d .
H32A H 0.7291 0.0580 0.7562 0.066 Uiso 1 1 calc R
H32B H 0.7046 0.1561 0.7134 0.066 Uiso 1 1 calc R
C33 C 0.8520(6) 0.1097(6) 0.7312(4) 0.0492(18) Uani 1 1 d .
C34 C 0.8852(8) 0.1830(7) 0.6954(5) 0.065(2) Uani 1 1 d .
H34A H 0.8461 0.2397 0.6808 0.078 Uiso 1 1 calc R
C35 C 0.9755(7) 0.1713(7) 0.6818(5) 0.062(2) Uani 1 1 d .
H35A H 0.9980 0.2216 0.6592 0.075 Uiso 1 1 calc R
C36 C 1.0335(6) 0.0875(7) 0.7007(4) 0.0536(19) Uani 1 1 d .
C37 C 0.9955(7) 0.0103(7) 0.7290(4) 0.059(2) Uani 1 1 d .
H37A H 1.0304 -0.0496 0.7374 0.071 Uiso 1 1 calc R
C38 C 0.9058(6) 0.0210(6) 0.7452(4) 0.0520(19) Uani 1 1 d .
H38A H 0.8816 -0.0310 0.7653 0.062 Uiso 1 1 calc R

loop_
_atom_site_aniso_label
_atom_site_aniso_U_11
_atom_site_aniso_U_22
_atom_site_aniso_U_33
_atom_site_aniso_U_23
_atom_site_aniso_U_13
_atom_site_aniso_U_12
Re1 0.0342(2) 0.0543(2) 0.0500(2) -0.00013(13) 0.01562(15) -0.00276(12)
Br1 0.0798(7) 0.0737(7) 0.1010(8) -0.0092(6) 0.0215(6) -0.0217(6)
N1 0.038(4) 0.049(3) 0.046(3) 0.004(3) 0.013(3) 0.004(3)
O1 0.050(4) 0.174(8) 0.099(6) 0.006(6) 0.042(4) 0.018(5)
C1 0.048(6) 0.106(8) 0.062(6) -0.005(5) 0.013(5) 0.005(5)
O2 0.089(5) 0.075(5) 0.105(5) -0.015(4) 0.030(4) -0.037(4)
N2 0.052(4) 0.043(3) 0.052(4) -0.002(3) 0.015(3) -0.001(3)
C2 0.049(5) 0.069(6) 0.062(5) 0.004(4) 0.021(4) -0.011(4)
O3 0.053(4) 0.084(4) 0.062(4) 0.010(3) 0.010(3) 0.008(3)
N3 0.030(3) 0.055(4) 0.048(3) -0.002(3) 0.014(3) 0.000(3)
C3 0.034(4) 0.062(5) 0.065(5) 0.004(4) 0.020(4) 0.000(4)
O4 0.074(5) 0.123(6) 0.108(6) 0.030(5) 0.053(4) 0.040(5)
C4 0.052(5) 0.054(5) 0.052(4) 0.005(4) 0.019(4) 0.009(4)
O5 0.055(4) 0.115(6) 0.135(7) 0.009(5) 0.054(5) 0.000(4)
C5 0.076(7) 0.066(6) 0.079(6) -0.006(5) 0.037(5) -0.005(5)
O6 1.03(11) 0.19(2) 0.30(3) -0.052(17) 0.48(6) -0.14(4)
C6 0.098(8) 0.091(8) 0.075(6) -0.018(6) 0.054(6) 0.001(6)
O7 0.146(16) 0.33(3) 0.48(4) 0.10(3) 0.14(2) 0.040(17)
C7 0.105(9) 0.078(7) 0.106(9) -0.017(6) 0.056(8) 0.017(7)
C8 0.076(7) 0.070(6) 0.086(7) -0.021(5) 0.022(6) 0.000(5)
C9 0.065(6) 0.050(5) 0.058(5) -0.001(4) 0.018(4) 0.003(4)
C10 0.049(5) 0.047(4) 0.065(5) -0.010(4) 0.013(4) -0.003(4)
C11 0.081(7) 0.063(6) 0.069(6) -0.001(5) 0.015(5) -0.005(5)
C12 0.074(7) 0.075(7) 0.083(7) -0.010(5) 0.020(6) -0.029(6)
C13 0.064(6) 0.081(7) 0.095(8) 0.013(6) 0.023(6) -0.028(5)
C14 0.066(6) 0.059(5) 0.083(6) -0.002(5) 0.030(5) -0.007(5)
C15 0.038(4) 0.047(4) 0.059(4) 0.004(4) 0.009(4) -0.004(3)
C16 0.045(4) 0.047(4) 0.049(4) -0.001(3) 0.016(4) 0.003(3)
C17 0.045(5) 0.047(4) 0.055(4) 0.000(3) 0.024(4) -0.006(3)
C18 0.12(2) 0.86(11) 0.42(6) 0.40(7) 0.09(3) 0.10(4)
C19 0.87(14) 0.18(3) 0.63(10) -0.05(4) 0.62(11) -0.12(5)
C20 0.053(5) 0.062(5) 0.068(5) -0.005(4) 0.007(4) 0.007(4)
C21 0.066(7) 0.096(7) 0.055(5) 0.002(5) -0.003(5) 0.008(6)
C22 0.071(6) 0.074(6) 0.050(5) 0.005(4) 0.006(4) -0.015(5)
C23 0.094(9) 0.134(11) 0.054(5) 0.013(6) 0.021(6) -0.009(8)
C24 0.131(12) 0.126(10) 0.063(6) 0.018(7) 0.042(7) -0.030(9)
C25 0.093(8) 0.089(7) 0.090(8) 0.007(6) 0.042(7) -0.019(6)
C26 0.066(6) 0.087(7) 0.059(5) 0.008(5) 0.028(5) -0.014(5)
C27 0.062(5) 0.049(5) 0.061(5) -0.002(4) 0.020(4) -0.010(4)
C28 0.051(5) 0.109(8) 0.062(5) 0.008(5) 0.031(4) 0.021(6)
C29 0.051(7) 0.174(14) 0.167(14) -0.002(12) 0.056(9) -0.005(8)
C30 0.043(4) 0.043(4) 0.062(5) -0.005(4) 0.014(4) -0.005(3)
C31 0.031(4) 0.055(4) 0.059(5) 0.002(4) 0.009(3) 0.002(3)
C32 0.045(5) 0.072(5) 0.051(4) -0.016(4) 0.019(4) -0.004(4)
C33 0.041(4) 0.052(5) 0.055(4) -0.006(4) 0.016(4) 0.005(3)
C34 0.065(6) 0.071(6) 0.066(6) 0.015(4) 0.030(5) 0.023(5)
C35 0.050(5) 0.077(6) 0.067(6) 0.010(5) 0.028(5) 0.011(5)
C36 0.045(5) 0.069(5) 0.051(4) 0.001(4) 0.021(4) 0.008(4)
C37 0.052(5) 0.063(5) 0.067(5) -0.002(4) 0.026(4) 0.013(4)
C38 0.054(5) 0.052(4) 0.055(4) -0.008(4) 0.026(4) -0.007(4)

loop_
_atom_type_symbol
_atom_type_description
_atom_type_scat_dispersion_real
_atom_type_scat_dispersion_imag
_atom_type_scat_source
C C 0.0033 0.0016 'International Tables Vol C Tables 4.2.6.8 and 6.1.1.4'
H H 0.0000 0.0000 'International Tables Vol C Tables 4.2.6.8 and 6.1.1.4'
N N 0.0061 0.0033 'International Tables Vol C Tables 4.2.6.8 and 6.1.1.4'
O O 0.0106 0.0060 'International Tables Vol C Tables 4.2.6.8 and 6.1.1.4'
Re Re -1.0185 7.2310 'International Tables Vol C Tables 4.2.6.8 and 6.1.1.4'
Br Br -0.2901 2.4595 'International Tables Vol C Tables 4.2.6.8 and 6.1.1.4'

loop_
_geom_angle_atom_site_label_1
_geom_angle_atom_site_label_2
_geom_angle_atom_site_label_3
_geom_angle
C2 Re1 C3 88.4(4)
C2 Re1 C1 86.0(4)
C3 Re1 C1 82.4(4)
C2 Re1 N3 98.6(3)
C3 Re1 N3 93.1(3)
C1 Re1 N3 173.5(4)
C2 Re1 N2 92.4(3)
C3 Re1 N2 172.1(3)
C1 Re1 N2 105.5(3)
N3 Re1 N2 79.0(2)
C2 Re1 N1 171.2(3)
C3 Re1 N1 97.9(3)
C1 Re1 N1 100.9(4)
N3 Re1 N1 75.1(2)
N2 Re1 N1 80.5(2)
C16 N1 C4 118.4(7)
C16 N1 Re1 115.4(5)
C4 N1 Re1 126.2(5)
O1 C1 Re1 175.2(9)
C30 N2 C27 118.7(7)
C30 N2 Re1 113.6(5)
C27 N2 Re1 127.4(6)
O2 C2 Re1 176.2(8)
C17 N3 C31 108.5(6)
C17 N3 C32 109.3(6)
C31 N3 C32 110.5(6)
C17 N3 Re1 106.2(4)
C31 N3 Re1 109.7(4)
C32 N3 Re1 112.5(4)
O3 C3 Re1 176.2(7)
C5 C4 C9 119.6(8)
C5 C4 N1 120.0(8)
C9 C4 N1 120.3(7)
C28 O5 C29 116.7(10)
C4 C5 C6 122.6(10)
C7 C6 C5 117.8(10)
C8 C7 C6 121.1(10)
C7 C8 C9 121.9(10)
C8 C9 C4 116.8(9)
C8 C9 C10 123.5(8)
C4 C9 C10 119.7(7)
C15 C10 C11 118.1(8)
C15 C10 C9 118.7(7)
C11 C10 C9 123.2(8)
C12 C11 C10 121.7(10)
C11 C12 C13 120.2(10)
C12 C13 C14 121.6(10)
C13 C14 C15 118.8(9)
C14 C15 C10 119.6(7)
C14 C15 C16 122.4(8)
C10 C15 C16 118.0(7)
N1 C16 C15 124.5(7)
N1 C16 C17 116.7(7)
C15 C16 C17 118.8(7)
C16 C17 N3 111.6(6)
C21 C20 C30 118.8(9)
C20 C21 C22 119.4(8)
C21 C22 C23 121.8(9)
C21 C22 C27 119.8(8)
C23 C22 C27 118.4(10)
C24 C23 C22 121.7(10)
C23 C24 C25 119.9(10)
C26 C25 C24 120.4(11)
C25 C26 C27 120.8(10)
N2 C27 C26 121.8(8)
N2 C27 C22 119.4(8)
C26 C27 C22 118.7(8)
O4 C28 O5 124.0(9)
O4 C28 C36 123.6(10)
O5 C28 C36 112.4(9)
N2 C30 C20 123.8(8)
N2 C30 C31 119.3(7)
C20 C30 C31 116.6(7)
C30 C31 N3 115.2(6)
C33 C32 N3 114.3(6)
C38 C33 C34 118.6(7)
C38 C33 C32 120.0(7)
C34 C33 C32 121.3(7)
C35 C34 C33 119.9(8)
C34 C35 C36 121.6(9)
C35 C36 C37 118.7(8)
C35 C36 C28 123.0(9)
C37 C36 C28 118.2(8)
C36 C37 C38 120.6(8)
C37 C38 C33 119.9(8)

loop_
_geom_bond_atom_site_label_1
_geom_bond_atom_site_label_2
_geom_bond_distance
Re1 C2 1.907(9)
Re1 C3 1.917(9)
Re1 C1 1.924(10)
Re1 N3 2.230(6)
Re1 N2 2.230(6)
Re1 N1 2.239(6)
N1 C16 1.301(10)
N1 C4 1.442(10)
O1 C1 1.140(11)
O2 C2 1.162(10)
N2 C30 1.326(10)
N2 C27 1.394(10)
O3 C3 1.159(10)
N3 C17 1.498(9)
N3 C31 1.506(9)
N3 C32 1.525(9)
O4 C28 1.211(12)
C4 C5 1.373(12)
C4 C9 1.423(12)
O5 C28 1.326(13)
O5 C29 1.455(12)
C5 C6 1.383(12)
O6 C19 1.37(8)
C6 C7 1.383(15)
O7 C18 1.39(5)
C7 C8 1.369(15)
C8 C9 1.401(12)
C9 C10 1.426(12)
C10 C15 1.414(11)
C10 C11 1.414(12)
C11 C12 1.341(14)
C12 C13 1.375(15)
C13 C14 1.384(13)
C14 C15 1.410(12)
C15 C16 1.452(11)
C16 C17 1.493(10)
C20 C21 1.372(13)
C20 C30 1.405(12)
C21 C22 1.393(14)
C22 C23 1.404(13)
C22 C27 1.427(12)
C23 C24 1.364(17)
C24 C25 1.389(16)
C25 C26 1.381(13)
C26 C27 1.399(13)
C28 C36 1.506(11)
C30 C31 1.501(11)
C32 C33 1.517(10)
C33 C38 1.392(11)
C33 C34 1.394(12)
C34 C35 1.369(13)
C35 C36 1.370(12)
C36 C37 1.376(12)
C37 C38 1.387(11)
